data_9005462
loop_
_publ_author_name
'Quartieri, S.'
'Triscari, M.'
'Viani, A.'

_publ_section_title
;
 Crystal structure of the hydrated sulphate pickeringite (MgAl2(SO4)4.22H2O):
 X-ray powder diffraction study
;
_journal_name_full 'European Journal of Mineralogy'
_journal_page_first 1131
_journal_page_last 1138
_journal_volume 12
_journal_year 2000
_chemical_formula_sum 'Al2 H44 Mg0.93 Mn0.07 O38 S4'
_chemical_name_mineral Pickeringite
_space_group_IT_number 14
_symmetry_space_group_name_Hall '-P 2ybc'
_symmetry_space_group_name_H-M 'P 1 21/c 1'
_cell_angle_alpha 90
_cell_angle_beta 100.326
_cell_angle_gamma 90
_cell_formula_units_Z 4
_cell_length_a 6.1844
_cell_length_b 24.2715
_cell_length_c 21.2265
_cell_volume 3134.592
_database_code_amcsd 0006848
_exptl_crystal_density_diffrn 1.824
_cod_original_formula_sum '(Mg.93 Mn.07) Al2 S4 O38 H44'
_cod_database_code 9005462

loop_
_space_group_symop_operation_xyz
x,y,z
x,1/2-y,1/2+z
-x,1/2+y,1/2-z
-x,-y,-z

loop_
_atom_site_label
_atom_site_fract_x
_atom_site_fract_y
_atom_site_fract_z
_atom_site_occupancy
_atom_site_type_symbol
_atom_site_attached_hydrogens
Mg 0.36170 0.59550 0.08240 0.93000 Mg 0
Mn 0.36170 0.59550 0.08240 0.07000 Mn 0
Al1 0.43010 0.61410 0.42400 1.00000 Al 0
Al2 0.69960 0.34170 0.19830 1.00000 Al 0
S1 0.08870 0.24420 0.52410 1.00000 S 0
S2 0.97990 0.46230 0.38860 1.00000 S 0
S3 0.14590 0.19570 0.25540 1.00000 S 0
S4 0.15960 0.47350 0.10220 1.00000 S 0
O1 0.16200 0.21710 0.46850 1.00000 O 0
O2 0.03900 0.30320 0.50600 1.00000 O 0
O3 -0.10470 0.21960 0.54130 1.00000 O 0
O4 0.27980 0.24260 0.57730 1.00000 O 0
O5 0.03350 0.43400 0.33100 1.00000 O 0
O6 0.92740 0.52100 0.37220 1.00000 O 0
O7 0.17960 0.45870 0.43790 1.00000 O 0
O8 0.78810 0.43700 0.40820 1.00000 O 0
O9 0.15090 0.18210 0.32320 1.00000 O 0
O10 0.21490 0.25430 0.24910 1.00000 O 0
O11 -0.08030 0.18990 0.21970 1.00000 O 0
O12 0.30390 0.16160 0.22880 1.00000 O 0
O13 0.16320 0.43880 0.16090 1.00000 O 0
O14 0.22810 0.43650 0.05330 1.00000 O 0
O15 -0.06560 0.49210 0.08120 1.00000 O 0
O16 0.31080 0.51940 0.11560 1.00000 O 0
Wat1 0.68610 0.59110 0.11870 1.00000 O 2
Wat2 0.33880 0.63140 0.16700 1.00000 O 2
Wat3 0.42700 0.66670 0.04050 1.00000 O 2
Wat4 0.04970 0.61160 0.05080 1.00000 O 2
Wat5 0.39120 0.55890 -0.00060 1.00000 O 2
Wat6 0.48610 0.55480 0.36870 1.00000 O 2
Wat7 0.12460 0.61740 0.38660 1.00000 O 2
Wat8 0.57640 0.66220 0.37410 1.00000 O 2
Wat9 0.34070 0.67580 0.47020 1.00000 O 2
Wat10 0.73240 0.60620 0.45960 1.00000 O 2
Wat11 0.34320 0.56020 0.48020 1.00000 O 2
Wat12 0.52750 0.34260 0.11470 1.00000 O 2
Wat13 0.96990 0.31850 0.17650 1.00000 O 2
Wat14 0.59180 0.26800 0.20720 1.00000 O 2
Wat15 0.83480 0.34220 0.28730 1.00000 O 2
Wat16 0.41370 0.36260 0.21240 1.00000 O 2
Wat17 0.75800 0.41840 0.18840 1.00000 O 2
Wat18 0.74740 0.26360 0.35320 1.00000 O 2
Wat19 0.26870 0.53290 0.27120 1.00000 O 2
Wat20 0.69250 0.51530 0.22830 1.00000 O 2
Wat21 0.38750 0.40690 0.33870 1.00000 O 2
Wat22 0.40650 0.28590 0.41730 1.00000 O 2

loop_
_cod_changelog_entry_id
_cod_changelog_entry_author
_cod_changelog_entry_date
_cod_changelog_entry_text
1
;cod-tools version 3.8.0
Id: cif_guess_AMCSD_atom_types 9574 2023-05-10 09:00:05Z saulius
;
2023-05-10T18:50:05+03:00
;Derived atom types and hydrogen counts
from atom names that follow the AMCSD naming convention
(Wat == water, O-H == hydroxyl).
;

loop_
_cod_related_entry_id
_cod_related_entry_database
_cod_related_entry_code
1 AMCSD 0006848
